data_4080983
loop_
_publ_author_name
'Guo, Shuai'
'Sivaram, Haresh'
'Yuan, Dan'
'Huynh, Han Vinh'

_publ_section_title
;
 Gold and Palladium Hetero-Bis-NHC Complexes: Characterizations,
 Correlations, and Ligand Redistributions
;
_journal_issue 13
_journal_name_full Organometallics
_journal_page_first 3685
_journal_paper_doi 10.1021/om400313r
_journal_volume 32
_journal_year 2013
_chemical_formula_sum 'C40 H54 Au F6 N4 P'
_chemical_formula_weight 932.81
_chemical_name_systematic
; 
 ? 
;
_space_group_IT_number 7
_symmetry_cell_setting monoclinic
_symmetry_space_group_name_Hall 'P -2yc'
_symmetry_space_group_name_H-M 'P 1 c 1'
_atom_sites_solution_hydrogens geom
_atom_sites_solution_primary direct
_atom_sites_solution_secondary difmap
_audit_creation_method SHELXL-97
_cell_angle_alpha 90.00
_cell_angle_beta 95.7720(10)
_cell_angle_gamma 90.00
_cell_formula_units_Z 2
_cell_length_a 9.6056(4)
_cell_length_b 13.1707(6)
_cell_length_c 16.2740(8)
_cell_measurement_reflns_used 5854
_cell_measurement_temperature 100(2)
_cell_measurement_theta_max 26.04
_cell_measurement_theta_min 2.52
_cell_volume 2048.43(16)
_computing_cell_refinement 'Bruker SMART'
_computing_data_collection 'Bruker SMART'
_computing_data_reduction 'Bruker SAINT'
_computing_molecular_graphics 'Bruker SHELXTL'
_computing_publication_material 'Bruker SHELXTL'
_computing_structure_refinement 'SHELXL-97 (Sheldrick, 1997)'
_computing_structure_solution 'SHELXS-97 (Sheldrick, 1990)'
_diffrn_ambient_temperature 100(2)
_diffrn_measured_fraction_theta_full 0.997
_diffrn_measured_fraction_theta_max 0.997
_diffrn_measurement_device_type 'CCD area detector'
_diffrn_measurement_method 'phi and omega scans'
_diffrn_radiation_monochromator graphite
_diffrn_radiation_source 'fine-focus sealed tube'
_diffrn_radiation_type MoK\a
_diffrn_radiation_wavelength 0.71073
_diffrn_reflns_av_R_equivalents 0.0332
_diffrn_reflns_av_sigmaI/netI 0.0717
_diffrn_reflns_limit_h_max 12
_diffrn_reflns_limit_h_min -12
_diffrn_reflns_limit_k_max 17
_diffrn_reflns_limit_k_min -15
_diffrn_reflns_limit_l_max 20
_diffrn_reflns_limit_l_min -21
_diffrn_reflns_number 14199
_diffrn_reflns_theta_full 27.48
_diffrn_reflns_theta_max 27.48
_diffrn_reflns_theta_min 1.99
_exptl_absorpt_coefficient_mu 3.690
_exptl_absorpt_correction_T_max 0.5564
_exptl_absorpt_correction_T_min 0.3942
_exptl_absorpt_correction_type multi-scan
_exptl_absorpt_process_details 'Sadabs, (Sheldrick 2008)'
_exptl_crystal_colour Colourless
_exptl_crystal_density_diffrn 1.512
_exptl_crystal_density_meas ?
_exptl_crystal_density_method 'not measured'
_exptl_crystal_description Block
_exptl_crystal_F_000 940
_exptl_crystal_size_max 0.31
_exptl_crystal_size_mid 0.23
_exptl_crystal_size_min 0.18
_refine_diff_density_max 1.460
_refine_diff_density_min -0.655
_refine_diff_density_rms 0.103
_refine_ls_abs_structure_details 'Flack H D (1983), Acta Cryst. A39, 876-881'
_refine_ls_abs_structure_Flack 0.005(6)
_refine_ls_extinction_method none
_refine_ls_goodness_of_fit_ref 0.960
_refine_ls_hydrogen_treatment constr
_refine_ls_matrix_type full
_refine_ls_number_parameters 640
_refine_ls_number_reflns 7951
_refine_ls_number_restraints 419
_refine_ls_restrained_S_all 0.960
_refine_ls_R_factor_all 0.0356
_refine_ls_R_factor_gt 0.0327
_refine_ls_shift/su_max 0.002
_refine_ls_shift/su_mean 0.000
_refine_ls_structure_factor_coef Fsqd
_refine_ls_weighting_details 'calc w=1/[\s^2^(Fo^2^)+(0.0000P)^2^+0.0000P] where P=(Fo^2^+2Fc^2^)/3'
_refine_ls_weighting_scheme calc
_refine_ls_wR_factor_gt 0.0673
_refine_ls_wR_factor_ref 0.0685
_reflns_number_gt 7434
_reflns_number_total 7951
_reflns_threshold_expression >2sigma(I)
_cod_data_source_file om400313r_si_001.cif
_cod_data_source_block c311
_cod_depositor_comments
;
The following automatic conversions were performed:

'_symmetry_cell_setting' value 'Monoclinic' changed to 'monoclinic'
according to /home/saulius/struct/CIF-dictionaries/cif_core.dic
dictionary named 'cif_core.dic' version 2.4.2 from
2011-04-26.

'_exptl_absorpt_correction_type' value 'Multi-scan'
changed to 'multi-scan' according to
/home/saulius/struct/CIF-dictionaries/cif_core.dic dictionary named
'cif_core.dic' version 2.4.2 from 2011-04-26.

Automatic conversion script
Id: cif_fix_values 1891 2012-01-12 08:04:46Z andrius 

The following automatic conversions were performed:

'_exptl_crystal_density_meas' value 'Not measured' was changed to '?'
- the value is perceived as not measured.

Automatic conversion script
Id: cif_fix_values 3008 2015-01-20 13:52:24Z robertas 
;
_cod_original_sg_symbol_H-M Pc
_cod_database_code 4080983

loop_
_symmetry_equiv_pos_as_xyz
'x, y, z'
'x, -y, z+1/2'

loop_
_atom_site_label
_atom_site_type_symbol
_atom_site_fract_x
_atom_site_fract_y
_atom_site_fract_z
_atom_site_U_iso_or_equiv
_atom_site_adp_type
_atom_site_occupancy
_atom_site_symmetry_multiplicity
_atom_site_calc_flag
_atom_site_refinement_flags
_atom_site_disorder_assembly
_atom_site_disorder_group
Au1 Au 0.18670(19) 0.693214(11) 0.87652(6) 0.01929(5) Uani 1 1 d . . .
P1 P 0.7171(2) 0.20522(10) 0.77082(11) 0.0331(4) Uani 1 1 d D . .
F1 F 0.6900(4) 0.1103(2) 0.7107(2) 0.0493(10) Uani 1 1 d D A .
F2 F 0.7449(4) 0.3002(2) 0.8312(2) 0.0440(9) Uani 1 1 d D A .
F3 F 0.7764(13) 0.2678(4) 0.6984(3) 0.068(3) Uani 0.58(2) 1 d PDU A 1
F4 F 0.5639(6) 0.2463(6) 0.7428(6) 0.043(2) Uani 0.58(2) 1 d PDU A 1
F5 F 0.6574(13) 0.1427(4) 0.8432(3) 0.055(2) Uani 0.58(2) 1 d PDU A 1
F6 F 0.8701(6) 0.1640(6) 0.7992(7) 0.076(3) Uani 0.58(2) 1 d PDU A 1
F3A F 0.7235(18) 0.2779(4) 0.6929(2) 0.051(3) Uani 0.42(2) 1 d PDU A 2
F4A F 0.5531(4) 0.2243(8) 0.7672(9) 0.048(3) Uani 0.42(2) 1 d PDU A 2
F5A F 0.7104(18) 0.1328(4) 0.8483(2) 0.064(3) Uani 0.42(2) 1 d PDU A 2
F6A F 0.8812(4) 0.1868(8) 0.7733(9) 0.057(3) Uani 0.42(2) 1 d PDU A 2
N1 N 0.3261(5) 0.4913(3) 0.8971(3) 0.0277(10) Uani 1 1 d . . .
N2 N 0.4002(5) 0.5896(4) 1.0007(3) 0.0307(11) Uani 1 1 d . . .
N3 N -0.0432(5) 0.7699(3) 0.7563(3) 0.0173(8) Uani 1 1 d . D .
N4 N 0.0328(5) 0.8922(3) 0.8330(3) 0.0241(9) Uani 1 1 d . . .
C1 C 0.3129(6) 0.5848(4) 0.9302(3) 0.0268(11) Uani 1 1 d . . .
C2 C 0.4284(6) 0.4359(5) 0.9459(3) 0.0370(15) Uani 1 1 d . . .
C3 C 0.4849(8) 0.3395(6) 0.9388(4) 0.0451(17) Uani 1 1 d . . .
H3 H 0.4552 0.2965 0.8935 0.054 Uiso 1 1 calc R . .
C4 C 0.5856(9) 0.3086(6) 0.9999(5) 0.062(3) Uani 1 1 d . . .
H4 H 0.6262 0.2432 0.9965 0.075 Uiso 1 1 calc R . .
C5 C 0.6292(7) 0.3710(7) 1.0664(4) 0.059(2) Uani 1 1 d . . .
H5 H 0.6986 0.3472 1.1076 0.071 Uiso 1 1 calc R . .
C6 C 0.5740(7) 0.4666(6) 1.0739(4) 0.0443(17) Uani 1 1 d . . .
H6 H 0.6038 0.5091 1.1195 0.053 Uiso 1 1 calc R . .
C7 C 0.4721(8) 0.4989(7) 1.0116(5) 0.0317(19) Uani 1 1 d . . .
C8 C 0.2469(6) 0.4573(4) 0.8190(3) 0.0266(11) Uani 1 1 d . . .
H8 H 0.1757 0.5110 0.8031 0.032 Uiso 1 1 calc R . .
C9 C 0.3399(7) 0.4504(5) 0.7489(4) 0.0362(14) Uani 1 1 d . . .
H9A H 0.3836 0.5166 0.7414 0.054 Uiso 1 1 calc R . .
H9B H 0.2832 0.4311 0.6979 0.054 Uiso 1 1 calc R . .
H9C H 0.4127 0.3993 0.7623 0.054 Uiso 1 1 calc R . .
C10 C 0.1662(8) 0.3590(5) 0.8289(5) 0.055(2) Uani 1 1 d . . .
H10A H 0.2323 0.3038 0.8440 0.082 Uiso 1 1 calc R . .
H10B H 0.1111 0.3424 0.7766 0.082 Uiso 1 1 calc R . .
H10C H 0.1035 0.3676 0.8723 0.082 Uiso 1 1 calc R . .
C11 C 0.4264(9) 0.6768(6) 1.0567(5) 0.0336(19) Uani 1 1 d . . .
H11 H 0.4749 0.6510 1.1099 0.040 Uiso 1 1 calc R . .
C12 C 0.5226(9) 0.7523(7) 1.0211(5) 0.058(2) Uani 1 1 d . . .
H12A H 0.6093 0.7181 1.0100 0.088 Uiso 1 1 calc R . .
H12B H 0.5444 0.8074 1.0608 0.088 Uiso 1 1 calc R . .
H12C H 0.4764 0.7802 0.9696 0.088 Uiso 1 1 calc R . .
C13 C 0.2903(7) 0.7284(5) 1.0761(4) 0.0355(13) Uani 1 1 d . . .
H13A H 0.2554 0.7719 1.0297 0.053 Uiso 1 1 calc R . .
H13B H 0.3084 0.7697 1.1262 0.053 Uiso 1 1 calc R . .
H13C H 0.2202 0.6765 1.0849 0.053 Uiso 1 1 calc R . .
C14 C 0.0543(6) 0.7932(4) 0.8193(3) 0.0185(10) Uani 1 1 d . D .
C15 C -0.1240(6) 0.8548(4) 0.7308(3) 0.0244(11) Uani 1 1 d . . .
H15 H -0.1977 0.8577 0.6873 0.029 Uiso 1 1 calc R D .
C16 C -0.0758(6) 0.9316(4) 0.7806(3) 0.0304(13) Uani 1 1 d . D .
H16 H -0.1098 0.9994 0.7798 0.036 Uiso 1 1 calc R . .
C17 C -0.0559(8) 0.6687(5) 0.7215(4) 0.0190(14) Uani 1 1 d . . .
C18 C 0.0085(6) 0.6450(4) 0.6518(3) 0.0272(12) Uani 1 1 d . C .
C19 C -0.0017(7) 0.5467(4) 0.6232(4) 0.0368(14) Uani 1 1 d . . .
H19 H 0.0400 0.5291 0.5747 0.044 Uiso 1 1 calc R D .
C20 C -0.0716(8) 0.4728(4) 0.6639(4) 0.0386(15) Uani 1 1 d . D .
H20 H -0.0749 0.4049 0.6441 0.046 Uiso 1 1 calc R . .
C21 C -0.1364(9) 0.4983(6) 0.7332(5) 0.0328(19) Uani 1 1 d . . .
H21 H -0.1866 0.4478 0.7598 0.039 Uiso 1 1 calc R D .
C22 C -0.1294(6) 0.5966(4) 0.7649(3) 0.0232(11) Uani 1 1 d . D .
C23 C 0.0873(7) 0.7239(5) 0.6061(4) 0.0349(14) Uani 1 1 d D . .
H23A H 0.0534 0.7919 0.6227 0.042 Uiso 1 1 calc R B 1
C24 C 0.0759(19) 0.7226(11) 0.5183(8) 0.039(3) Uani 0.474(12) 1 d PDU C 1
H24A H -0.0227 0.7290 0.4967 0.058 Uiso 0.474(12) 1 calc PR C 1
H24B H 0.1134 0.6585 0.4994 0.058 Uiso 0.474(12) 1 calc PR C 1
H24C H 0.1291 0.7795 0.4984 0.058 Uiso 0.474(12) 1 calc PR C 1
C25 C 0.2581(13) 0.7160(10) 0.6432(10) 0.036(3) Uani 0.474(12) 1 d PDU C 1
H25A H 0.3122 0.7661 0.6152 0.054 Uiso 0.474(12) 1 calc PR C 1
H25B H 0.2931 0.6477 0.6332 0.054 Uiso 0.474(12) 1 calc PR C 1
H25C H 0.2678 0.7297 0.7027 0.054 Uiso 0.474(12) 1 calc PR C 1
C24A C -0.0073(15) 0.7465(9) 0.5198(7) 0.034(3) Uani 0.526(12) 1 d PDU C 2
H24D H 0.0393 0.7975 0.4883 0.050 Uiso 0.526(12) 1 calc PR C 2
H24E H -0.0991 0.7720 0.5314 0.050 Uiso 0.526(12) 1 calc PR C 2
H24F H -0.0192 0.6837 0.4876 0.050 Uiso 0.526(12) 1 calc PR C 2
C25A C 0.2229(14) 0.6845(9) 0.5895(10) 0.042(3) Uani 0.526(12) 1 d PDU C 2
H25D H 0.2800 0.6717 0.6418 0.063 Uiso 0.526(12) 1 calc PR C 2
H25E H 0.2701 0.7342 0.5571 0.063 Uiso 0.526(12) 1 calc PR C 2
H25F H 0.2101 0.6209 0.5584 0.063 Uiso 0.526(12) 1 calc PR C 2
C26 C -0.2038(6) 0.6227(4) 0.8405(3) 0.0266(11) Uani 1 1 d . . .
H26 H -0.1843 0.6955 0.8550 0.032 Uiso 1 1 calc R D .
C27 C -0.3616(7) 0.6098(7) 0.8212(4) 0.056(2) Uani 1 1 d . D .
H27A H -0.3962 0.6583 0.7783 0.084 Uiso 1 1 calc R . .
H27B H -0.4077 0.6225 0.8713 0.084 Uiso 1 1 calc R . .
H27C H -0.3821 0.5405 0.8018 0.084 Uiso 1 1 calc R . .
C28 C -0.1499(7) 0.5571(5) 0.9149(4) 0.0369(14) Uani 1 1 d . D .
H28A H -0.1791 0.4865 0.9048 0.055 Uiso 1 1 calc R . .
H28B H -0.1887 0.5823 0.9645 0.055 Uiso 1 1 calc R . .
H28C H -0.0475 0.5606 0.9230 0.055 Uiso 1 1 calc R . .
C29 C 0.1326(18) 0.944(2) 0.8946(11) 0.035(3) Uani 0.41(3) 1 d PDU D 1
C30 C 0.0878(18) 0.9588(18) 0.9725(12) 0.036(3) Uani 0.41(3) 1 d PDU D 1
C31 C 0.1846(18) 0.9995(15) 1.0331(10) 0.039(3) Uani 0.41(3) 1 d PDU D 1
H31A H 0.1561 1.0112 1.0865 0.047 Uiso 0.41(3) 1 calc PR D 1
C32 C 0.3211(19) 1.0238(14) 1.0190(9) 0.039(3) Uani 0.41(3) 1 d PDU D 1
H32A H 0.3869 1.0478 1.0621 0.046 Uiso 0.41(3) 1 calc PR D 1
C33 C 0.3569(17) 1.0114(15) 0.9388(9) 0.038(3) Uani 0.41(3) 1 d PDU D 1
H33A H 0.4471 1.0326 0.9267 0.046 Uiso 0.41(3) 1 calc PR D 1
C34 C 0.2665(18) 0.9694(16) 0.8757(10) 0.037(3) Uani 0.41(3) 1 d PDU D 1
C35 C -0.060(2) 0.9309(14) 0.9908(13) 0.040(3) Uani 0.41(3) 1 d PDU D 1
H35A H -0.1135 0.9067 0.9387 0.048 Uiso 0.41(3) 1 calc PR D 1
C36 C -0.061(2) 0.8474(17) 1.0567(14) 0.044(4) Uani 0.41(3) 1 d PDU D 1
H36A H -0.1578 0.8321 1.0664 0.066 Uiso 0.41(3) 1 calc PR D 1
H36B H -0.0094 0.8708 1.1083 0.066 Uiso 0.41(3) 1 calc PR D 1
H36C H -0.0164 0.7861 1.0375 0.066 Uiso 0.41(3) 1 calc PR D 1
C37 C -0.139(2) 1.0204(17) 1.0255(14) 0.047(4) Uani 0.41(3) 1 d PDU D 1
H37A H -0.2327 0.9984 1.0359 0.071 Uiso 0.41(3) 1 calc PR D 1
H37B H -0.1458 1.0761 0.9854 0.071 Uiso 0.41(3) 1 calc PR D 1
H37C H -0.0877 1.0438 1.0772 0.071 Uiso 0.41(3) 1 calc PR D 1
C38 C 0.288(2) 0.9789(17) 0.8014(17) 0.041(3) Uani 0.41(3) 1 d PDU D 1
H38A H 0.2258 0.9313 0.7666 0.049 Uiso 0.41(3) 1 calc PR D 1
C39 C 0.440(2) 0.9426(17) 0.8056(14) 0.042(4) Uani 0.41(3) 1 d PDU D 1
H39A H 0.4510 0.8798 0.8379 0.063 Uiso 0.41(3) 1 calc PR D 1
H39B H 0.5021 0.9950 0.8319 0.063 Uiso 0.41(3) 1 calc PR D 1
H39C H 0.4653 0.9299 0.7495 0.063 Uiso 0.41(3) 1 calc PR D 1
C40 C 0.321(3) 1.0727(19) 0.7502(18) 0.050(4) Uani 0.41(3) 1 d PDU D 1
H40A H 0.2354 1.1126 0.7371 0.074 Uiso 0.41(3) 1 calc PR D 1
H40B H 0.3568 1.0507 0.6989 0.074 Uiso 0.41(3) 1 calc PR D 1
H40C H 0.3914 1.1145 0.7821 0.074 Uiso 0.41(3) 1 calc PR D 1
C29A C 0.1071(13) 0.9460(13) 0.8983(7) 0.029(2) Uani 0.59(3) 1 d PDU D 2
C30A C 0.0541(13) 0.9544(11) 0.9745(7) 0.029(2) Uani 0.59(3) 1 d PDU D 2
C31A C 0.1350(13) 1.0021(9) 1.0390(7) 0.036(2) Uani 0.59(3) 1 d PDU D 2
H31B H 0.0998 1.0084 1.0912 0.043 Uiso 0.59(3) 1 calc PR D 2
C32A C 0.2666(15) 1.0409(9) 1.0282(7) 0.040(3) Uani 0.59(3) 1 d PDU D 2
H32B H 0.3229 1.0708 1.0731 0.048 Uiso 0.59(3) 1 calc PR D 2
C33A C 0.3144(14) 1.0353(10) 0.9504(7) 0.039(3) Uani 0.59(3) 1 d PDU D 2
H33B H 0.4022 1.0646 0.9418 0.047 Uiso 0.59(3) 1 calc PR D 2
C34A C 0.2361(13) 0.9874(10) 0.8849(7) 0.036(2) Uani 0.59(3) 1 d PDU D 2
C35A C -0.0873(15) 0.9088(9) 0.9906(8) 0.033(2) Uani 0.59(3) 1 d PDU D 2
H35B H -0.1332 0.8863 0.9357 0.039 Uiso 0.59(3) 1 calc PR D 2
C36A C -0.0682(18) 0.8131(10) 1.0442(9) 0.038(3) Uani 0.59(3) 1 d PDU D 2
H36D H -0.1600 0.7850 1.0528 0.057 Uiso 0.59(3) 1 calc PR D 2
H36E H -0.0176 0.8305 1.0977 0.057 Uiso 0.59(3) 1 calc PR D 2
H36F H -0.0145 0.7626 1.0163 0.057 Uiso 0.59(3) 1 calc PR D 2
C37A C -0.1876(16) 0.9859(12) 1.0247(9) 0.046(3) Uani 0.59(3) 1 d PDU D 2
H37D H -0.2763 0.9523 1.0327 0.070 Uiso 0.59(3) 1 calc PR D 2
H37E H -0.2049 1.0420 0.9855 0.070 Uiso 0.59(3) 1 calc PR D 2
H37F H -0.1453 1.0124 1.0777 0.070 Uiso 0.59(3) 1 calc PR D 2
C38A C 0.313(2) 0.9670(13) 0.7904(13) 0.055(3) Uani 0.59(3) 1 d PDU D 2
H38B H 0.2418 0.9250 0.7564 0.066 Uiso 0.59(3) 1 calc PR D 2
C39A C 0.4485(16) 0.9046(15) 0.7923(11) 0.061(4) Uani 0.59(3) 1 d PDU D 2
H39D H 0.4775 0.9000 0.7364 0.091 Uiso 0.59(3) 1 calc PR D 2
H39E H 0.4322 0.8362 0.8131 0.091 Uiso 0.59(3) 1 calc PR D 2
H39F H 0.5222 0.9379 0.8287 0.091 Uiso 0.59(3) 1 calc PR D 2
C40A C 0.281(2) 1.0767(14) 0.7605(14) 0.066(4) Uani 0.59(3) 1 d PDU D 2
H40D H 0.3158 1.0865 0.7064 0.099 Uiso 0.59(3) 1 calc PR D 2
H40E H 0.3280 1.1247 0.8002 0.099 Uiso 0.59(3) 1 calc PR D 2
H40F H 0.1800 1.0885 0.7559 0.099 Uiso 0.59(3) 1 calc PR D 2

loop_
_atom_site_aniso_label
_atom_site_aniso_U_11
_atom_site_aniso_U_22
_atom_site_aniso_U_33
_atom_site_aniso_U_23
_atom_site_aniso_U_13
_atom_site_aniso_U_12
Au1 0.01804(8) 0.02256(8) 0.01656(8) 0.00344(14) -0.00168(5) 0.00034(15)
P1 0.0338(8) 0.0192(7) 0.0472(10) 0.0004(6) 0.0089(7) 0.0005(6)
F1 0.054(2) 0.0273(19) 0.067(3) -0.0091(17) 0.009(2) -0.0012(17)
F2 0.062(3) 0.0265(18) 0.046(2) -0.0037(15) 0.019(2) -0.0054(16)
F3 0.096(7) 0.048(4) 0.071(5) -0.021(4) 0.058(5) -0.029(4)
F4 0.053(4) 0.043(4) 0.036(4) 0.024(3) 0.009(3) 0.022(3)
F5 0.071(6) 0.042(4) 0.044(4) 0.025(3) -0.032(4) -0.029(3)
F6 0.050(4) 0.048(4) 0.124(6) -0.026(4) -0.014(4) 0.004(3)
F3A 0.075(8) 0.034(4) 0.048(5) -0.004(4) 0.018(5) -0.010(5)
F4A 0.042(4) 0.061(5) 0.042(6) 0.003(5) 0.010(4) 0.015(4)
F5A 0.082(8) 0.052(5) 0.052(5) 0.030(4) -0.028(5) -0.029(5)
F6A 0.037(4) 0.044(5) 0.089(6) -0.004(4) 0.002(4) 0.003(4)
N1 0.027(2) 0.039(3) 0.017(2) 0.0101(19) 0.0030(18) 0.011(2)
N2 0.020(2) 0.052(3) 0.020(2) 0.006(2) -0.0003(18) 0.011(2)
N3 0.021(2) 0.0158(19) 0.015(2) 0.0035(16) -0.0024(17) -0.0012(16)
N4 0.032(2) 0.023(2) 0.017(2) -0.0015(17) -0.0010(18) -0.0038(18)
C1 0.020(2) 0.041(3) 0.019(3) 0.005(2) 0.004(2) 0.008(2)
C2 0.034(3) 0.058(4) 0.020(3) 0.018(3) 0.009(2) 0.024(3)
C3 0.051(4) 0.061(4) 0.026(3) 0.014(3) 0.017(3) 0.031(3)
C4 0.060(5) 0.088(6) 0.042(5) 0.031(4) 0.018(4) 0.054(4)
C5 0.044(4) 0.108(7) 0.025(4) 0.025(4) 0.006(3) 0.047(4)
C6 0.030(3) 0.083(5) 0.021(3) 0.012(3) 0.003(2) 0.022(3)
C7 0.023(3) 0.058(5) 0.016(3) 0.016(3) 0.009(3) 0.018(3)
C8 0.027(3) 0.024(3) 0.029(3) 0.003(2) 0.003(2) 0.002(2)
C9 0.034(3) 0.043(3) 0.033(3) -0.010(3) 0.005(3) 0.005(3)
C10 0.049(4) 0.035(4) 0.082(6) 0.022(3) 0.012(4) 0.001(3)
C11 0.030(4) 0.052(4) 0.017(4) -0.001(3) -0.006(3) 0.009(3)
C12 0.057(5) 0.081(6) 0.037(4) -0.015(4) 0.002(4) -0.012(5)
C13 0.036(3) 0.047(3) 0.022(3) 0.000(3) -0.002(2) 0.010(3)
C14 0.022(2) 0.020(3) 0.013(2) -0.0006(18) 0.0021(19) -0.0033(19)
C15 0.026(3) 0.026(3) 0.021(3) 0.009(2) 0.000(2) 0.007(2)
C16 0.047(3) 0.019(3) 0.025(3) 0.008(2) 0.001(2) 0.016(2)
C17 0.023(3) 0.019(3) 0.014(3) 0.000(2) -0.007(3) 0.000(2)
C18 0.035(3) 0.030(3) 0.017(3) 0.003(2) 0.005(2) 0.003(2)
C19 0.059(4) 0.031(3) 0.021(3) -0.007(2) 0.004(3) 0.006(3)
C20 0.070(4) 0.022(3) 0.022(3) -0.004(2) -0.003(3) -0.008(3)
C21 0.037(4) 0.028(3) 0.030(4) 0.006(3) -0.012(3) -0.020(3)
C22 0.023(3) 0.028(3) 0.017(3) 0.002(2) -0.008(2) -0.005(2)
C23 0.049(4) 0.029(3) 0.031(3) 0.008(2) 0.023(3) 0.002(3)
C24 0.061(8) 0.032(6) 0.023(5) 0.004(5) 0.007(6) 0.008(6)
C25 0.027(6) 0.042(7) 0.043(7) 0.007(5) 0.020(5) 0.000(5)
C24A 0.056(8) 0.023(5) 0.024(5) 0.006(4) 0.011(6) 0.007(5)
C25A 0.034(6) 0.044(7) 0.050(7) 0.011(5) 0.014(6) 0.002(5)
C26 0.025(3) 0.030(3) 0.025(3) 0.002(2) 0.004(2) -0.009(2)
C27 0.028(3) 0.108(6) 0.032(4) 0.012(4) 0.000(3) -0.007(4)
C28 0.047(4) 0.041(3) 0.023(3) 0.003(2) 0.003(3) -0.008(3)
C29 0.042(5) 0.025(5) 0.037(5) -0.012(4) 0.006(4) -0.005(5)
C30 0.041(5) 0.028(5) 0.041(5) -0.013(4) 0.007(4) -0.002(4)
C31 0.042(6) 0.033(5) 0.042(5) -0.014(4) 0.006(4) -0.004(5)
C32 0.041(6) 0.032(5) 0.043(5) -0.019(4) 0.006(5) -0.002(5)
C33 0.043(6) 0.029(5) 0.043(5) -0.017(4) 0.007(4) -0.002(4)
C34 0.045(5) 0.029(5) 0.038(5) -0.009(4) 0.007(4) -0.007(4)
C35 0.038(5) 0.034(6) 0.047(6) -0.017(5) 0.008(4) -0.001(4)
C36 0.039(7) 0.033(7) 0.061(8) -0.012(6) 0.009(6) -0.003(7)
C37 0.043(7) 0.039(7) 0.060(8) -0.014(7) 0.011(7) 0.004(6)
C38 0.048(6) 0.036(5) 0.039(5) 0.002(5) 0.005(5) -0.018(5)
C39 0.057(7) 0.036(7) 0.034(7) -0.003(6) 0.012(6) -0.014(6)
C40 0.050(9) 0.051(7) 0.049(8) 0.015(6) 0.008(7) -0.017(6)
C29A 0.051(5) 0.011(4) 0.023(4) 0.001(3) -0.007(3) -0.004(4)
C30A 0.047(5) 0.014(3) 0.025(4) -0.003(3) -0.004(3) 0.001(3)
C31A 0.050(5) 0.027(4) 0.030(4) -0.007(3) -0.007(4) 0.002(4)
C32A 0.053(5) 0.029(4) 0.035(4) -0.011(3) -0.011(4) -0.006(4)
C33A 0.054(5) 0.025(4) 0.036(4) -0.003(3) -0.008(4) -0.011(4)
C34A 0.056(5) 0.021(4) 0.028(4) 0.006(3) -0.008(3) -0.008(3)
C35A 0.047(5) 0.023(4) 0.028(4) -0.008(3) 0.005(4) 0.003(3)
C36A 0.052(6) 0.020(5) 0.042(6) -0.009(4) 0.005(5) -0.001(5)
C37A 0.057(6) 0.033(6) 0.048(6) -0.012(5) -0.001(5) 0.012(5)
C38A 0.059(7) 0.071(7) 0.033(5) 0.002(5) 0.002(5) -0.044(6)
C39A 0.065(7) 0.074(8) 0.043(7) -0.013(7) 0.000(6) -0.038(6)
C40A 0.069(9) 0.084(8) 0.044(7) 0.019(6) 0.003(7) -0.038(7)

loop_
_atom_type_symbol
_atom_type_description
_atom_type_scat_dispersion_real
_atom_type_scat_dispersion_imag
_atom_type_scat_source
C C 0.0033 0.0016 'International Tables Vol C Tables 4.2.6.8 and 6.1.1.4'
H H 0.0000 0.0000 'International Tables Vol C Tables 4.2.6.8 and 6.1.1.4'
N N 0.0061 0.0033 'International Tables Vol C Tables 4.2.6.8 and 6.1.1.4'
F F 0.0171 0.0103 'International Tables Vol C Tables 4.2.6.8 and 6.1.1.4'
P P 0.1023 0.0942 'International Tables Vol C Tables 4.2.6.8 and 6.1.1.4'
Au Au -2.0133 8.8022 'International Tables Vol C Tables 4.2.6.8 and 6.1.1.4'

loop_
_geom_angle_atom_site_label_1
_geom_angle_atom_site_label_2
_geom_angle_atom_site_label_3
_geom_angle
C14 Au1 C1 176.1(2)
F5A P1 F4A 90.29(19)
F5A P1 F3 161.2(5)
F4A P1 F3 108.5(4)
F5A P1 F4 108.8(4)
F4A P1 F4 18.5(4)
F3 P1 F4 90.04(18)
F5A P1 F5 19.0(4)
F4A P1 F5 71.3(4)
F3 P1 F5 179.9(3)
F4 P1 F5 89.82(18)
F5A P1 F6 71.0(5)
F4A P1 F6 161.3(4)
F3 P1 F6 90.18(19)
F4 P1 F6 179.8(2)
F5 P1 F6 89.96(18)
F5A P1 F6A 90.43(19)
F4A P1 F6A 179.2(2)
F3 P1 F6A 70.8(5)
F4 P1 F6A 160.8(4)
F5 P1 F6A 109.4(4)
F6 P1 F6A 19.4(4)
F5A P1 F1 89.96(17)
F4A P1 F1 90.05(18)
F3 P1 F1 89.95(17)
F4 P1 F1 90.09(17)
F5 P1 F1 90.03(16)
F6 P1 F1 90.01(17)
F6A P1 F1 89.75(18)
F5A P1 F3A 179.9(3)
F4A P1 F3A 89.61(19)
F3 P1 F3A 18.9(4)
F4 P1 F3A 71.1(4)
F5 P1 F3A 160.9(4)
F6 P1 F3A 109.1(5)
F6A P1 F3A 89.67(19)
F1 P1 F3A 89.96(18)
F5A P1 F2 90.02(18)
F4A P1 F2 90.18(18)
F3 P1 F2 89.99(17)
F4 P1 F2 90.13(17)
F5 P1 F2 90.02(17)
F6 P1 F2 89.77(17)
F6A P1 F2 90.02(18)
F1 P1 F2 179.77(16)
F3A P1 F2 90.06(17)
C1 N1 C2 109.5(5)
C1 N1 C8 123.7(4)
C2 N1 C8 126.7(5)
C1 N2 C7 109.1(5)
C1 N2 C11 127.9(5)
C7 N2 C11 122.9(6)
C14 N3 C15 111.4(4)
C14 N3 C17 122.0(4)
C15 N3 C17 126.6(5)
C14 N4 C16 112.4(4)
C14 N4 C29A 122.6(8)
C16 N4 C29A 124.8(8)
C14 N4 C29 117.6(12)
C16 N4 C29 129.8(12)
C29A N4 C29 9.8(11)
N2 C1 N1 107.8(5)
N2 C1 Au1 129.0(4)
N1 C1 Au1 123.2(4)
C7 C2 C3 121.3(6)
C7 C2 N1 105.5(6)
C3 C2 N1 133.2(6)
C4 C3 C2 117.5(7)
C3 C4 C5 121.5(7)
C6 C5 C4 121.4(6)
C5 C6 C7 117.4(7)
N2 C7 C2 108.0(6)
N2 C7 C6 131.1(7)
C2 C7 C6 120.9(7)
N1 C8 C9 111.8(5)
N1 C8 C10 112.9(5)
C9 C8 C10 111.8(5)
N2 C11 C12 110.4(6)
N2 C11 C13 112.2(6)
C12 C11 C13 110.7(6)
N4 C14 N3 103.9(4)
N4 C14 Au1 131.6(4)
N3 C14 Au1 124.4(3)
C16 C15 N3 105.9(5)
C15 C16 N4 106.4(4)
C18 C17 C22 123.1(5)
C18 C17 N3 120.2(6)
C22 C17 N3 116.7(5)
C19 C18 C17 117.9(5)
C19 C18 C23 119.9(5)
C17 C18 C23 122.2(5)
C18 C19 C20 121.4(5)
C21 C20 C19 119.8(6)
C20 C21 C22 121.2(6)
C21 C22 C17 116.6(6)
C21 C22 C26 120.0(5)
C17 C22 C26 123.4(5)
C24 C23 C25A 77.8(10)
C24 C23 C18 119.4(8)
C25A C23 C18 110.2(7)
C24 C23 C24A 32.0(7)
C25A C23 C24A 109.8(8)
C18 C23 C24A 106.6(6)
C24 C23 C25 109.3(9)
C25A C23 C25 35.9(7)
C18 C23 C25 107.2(6)
C24A C23 C25 139.3(8)
C22 C26 C27 110.2(5)
C22 C26 C28 111.2(5)
C27 C26 C28 110.4(5)
C34 C29 C30 123.1(12)
C34 C29 N4 120.6(12)
C30 C29 N4 116.1(12)
C29 C30 C31 116.9(12)
C29 C30 C35 121.6(13)
C31 C30 C35 121.5(13)
C32 C31 C30 123.0(12)
C31 C32 C33 117.0(12)
C32 C33 C34 122.9(12)
C38 C34 C29 118.7(18)
C38 C34 C33 121.5(19)
C29 C34 C33 116.9(12)
C30 C35 C36 112.5(17)
C30 C35 C37 113.0(14)
C36 C35 C37 104.7(15)
C34 C38 C39 100.0(19)
C34 C38 C40 132(3)
C39 C38 C40 91.4(19)
C34A C29A C30A 121.3(8)
C34A C29A N4 118.1(8)
C30A C29A N4 120.6(8)
C31A C30A C29A 118.8(8)
C31A C30A C35A 119.1(8)
C29A C30A C35A 122.1(8)
C32A C31A C30A 121.1(8)
C31A C32A C33A 118.9(8)
C32A C33A C34A 121.2(8)
C29A C34A C33A 118.7(8)
C29A C34A C38A 121.6(10)
C33A C34A C38A 119.2(11)
C30A C35A C36A 111.2(11)
C30A C35A C37A 113.6(10)
C36A C35A C37A 112.3(10)
C39A C38A C40A 130.1(19)
C39A C38A C34A 118.9(13)
C40A C38A C34A 92.7(15)

loop_
_geom_bond_atom_site_label_1
_geom_bond_atom_site_label_2
_geom_bond_distance
Au1 C14 1.996(5)
Au1 C1 2.015(5)
P1 F5A 1.587(3)
P1 F4A 1.590(3)
P1 F3 1.590(3)
P1 F4 1.591(3)
P1 F5 1.591(3)
P1 F6 1.591(3)
P1 F6A 1.592(3)
P1 F1 1.593(4)
P1 F3A 1.595(3)
P1 F2 1.596(4)
N1 C1 1.355(7)
N1 C2 1.404(7)
N1 C8 1.483(7)
N2 C1 1.353(7)
N2 C7 1.383(9)
N2 C11 1.472(8)
N3 C14 1.351(6)
N3 C15 1.400(7)
N3 C17 1.449(7)
N4 C14 1.343(6)
N4 C16 1.380(7)
N4 C29A 1.409(11)
N4 C29 1.483(16)
C2 C7 1.384(11)
C2 C3 1.391(9)
C3 C4 1.377(10)
C4 C5 1.390(12)
C5 C6 1.376(10)
C6 C7 1.403(9)
C8 C9 1.520(8)
C8 C10 1.525(8)
C11 C12 1.512(12)
C11 C13 1.533(10)
C15 C16 1.350(8)
C17 C18 1.381(8)
C17 C22 1.414(9)
C18 C19 1.376(8)
C18 C23 1.523(8)
C19 C20 1.387(9)
C20 C21 1.384(10)
C21 C22 1.393(9)
C22 C26 1.523(7)
C23 C24 1.421(14)
C23 C25A 1.453(13)
C23 C24A 1.621(14)
C23 C25 1.694(15)
C26 C27 1.526(8)
C26 C28 1.535(8)
C29 C34 1.392(5)
C29 C30 1.393(5)
C30 C31 1.393(5)
C30 C35 1.52(2)
C31 C32 1.391(5)
C32 C33 1.391(5)
C33 C34 1.392(5)
C34 C38 1.25(3)
C35 C36 1.537(5)
C35 C37 1.540(5)
C38 C39 1.538(5)
C38 C40 1.542(5)
C29A C34A 1.391(5)
C29A C30A 1.392(5)
C30A C31A 1.392(5)
C30A C35A 1.532(14)
C31A C32A 1.391(5)
C32A C33A 1.391(5)
C33A C34A 1.392(5)
C34A C38A 1.79(3)
C35A C36A 1.534(5)
C35A C37A 1.541(5)
C38A C39A 1.540(5)
C38A C40A 1.544(5)
